data_2211638
loop_
_publ_author_name
'Capuano, Ben'
'Crosby, Ian T.'
'Forsyth, Craig M.'
'Lloyd, Edward J.'
'Vom, Amelia'
'Yuriev, Elizabeth'

_publ_section_title 5,5'-(Piperazine-1,4-diyl)bis(8-chloropyrido[2,3-<i>b</i>][1,5]benzoxazepine)
_journal_coeditor_code TK2092
_journal_issue 12
_journal_name_full 'Acta Crystallographica Section E'
_journal_page_first o5434
_journal_page_last o5436
_journal_paper_doi 10.1107/S160053680604520X
_journal_volume 62
_journal_year 2006
_chemical_formula_iupac 'C28 H20 Cl2 N6 O2'
_chemical_formula_moiety 'C28 H20 Cl2 N6 O2'
_chemical_formula_sum 'C28 H20 Cl2 N6 O2'
_chemical_formula_weight 543.40
_chemical_name_systematic
;
5,5'-(Piperazine-1,4-diyl)bis(8-chloropyrido[2,3-<i>b</i>][1,5]benzoxazepine)
;
_space_group_IT_number 14
_symmetry_cell_setting monoclinic
_symmetry_space_group_name_Hall '-P 2ybc'
_symmetry_space_group_name_H-M 'P 1 21/c 1'
_atom_sites_solution_hydrogens geom
_atom_sites_solution_primary direct
_atom_sites_solution_secondary difmap
_audit_creation_method SHELXL97
_cell_angle_alpha 90
_cell_angle_beta 102.0890(10)
_cell_angle_gamma 90
_cell_formula_units_Z 2
_cell_length_a 8.6940(2)
_cell_length_b 8.9993(2)
_cell_length_c 16.2542(4)
_cell_measurement_reflns_used 13486
_cell_measurement_temperature 123(2)
_cell_measurement_theta_max 27.5
_cell_measurement_theta_min 2.4
_cell_volume 1243.52(5)
_computing_cell_refinement 'HKL2000 (Bruker, 2004)'
_computing_data_collection 'COLLECT (Bruker, 2004)'
_computing_data_reduction HKL2000
_computing_molecular_graphics 'X-SEED (Barbour, 2001) and POV-Ray (Cason, 2003)'
_computing_publication_material SHELXL97
_computing_structure_refinement 'SHELXL97 (Sheldrick, 1997)'
_computing_structure_solution 'SHELXS97 (Sheldrick, 1997)'
_diffrn_ambient_temperature 123(2)
_diffrn_measured_fraction_theta_full 1.000
_diffrn_measured_fraction_theta_max 1.000
_diffrn_measurement_device_type 'Enraf--Nonius KappaCCD area-detector'
_diffrn_measurement_method '1\% frames in \f and \w'
_diffrn_radiation_monochromator graphite
_diffrn_radiation_source 'fine-focus sealed tube'
_diffrn_radiation_type MoK\a
_diffrn_radiation_wavelength 0.71073
_diffrn_reflns_av_R_equivalents 0.044
_diffrn_reflns_av_sigmaI/netI 0.046
_diffrn_reflns_limit_h_max 11
_diffrn_reflns_limit_h_min -11
_diffrn_reflns_limit_k_max 10
_diffrn_reflns_limit_k_min -11
_diffrn_reflns_limit_l_max 21
_diffrn_reflns_limit_l_min -21
_diffrn_reflns_number 13846
_diffrn_reflns_theta_full 27.5
_diffrn_reflns_theta_max 27.5
_diffrn_reflns_theta_min 2.4
_diffrn_standards_number 0
_exptl_absorpt_coefficient_mu 0.301
_exptl_absorpt_correction_T_max 0.971
_exptl_absorpt_correction_T_min 0.932
_exptl_absorpt_correction_type multi-scan
_exptl_absorpt_process_details '(SORTAV; Blessing 1997)'
_exptl_crystal_colour 'pale yellow'
_exptl_crystal_density_diffrn 1.451
_exptl_crystal_density_method 'not measured'
_exptl_crystal_description prismatic
_exptl_crystal_F_000 560
_exptl_crystal_size_max 0.20
_exptl_crystal_size_mid 0.10
_exptl_crystal_size_min 0.10
_refine_diff_density_max 0.30
_refine_diff_density_min -0.29
_refine_ls_extinction_method none
_refine_ls_goodness_of_fit_ref 1.05
_refine_ls_hydrogen_treatment constr
_refine_ls_matrix_type full
_refine_ls_number_parameters 172
_refine_ls_number_reflns 2860
_refine_ls_number_restraints 0
_refine_ls_restrained_S_all 1.05
_refine_ls_R_factor_all 0.067
_refine_ls_R_factor_gt 0.040
_refine_ls_shift/su_max 0.000
_refine_ls_shift/su_mean 0.000
_refine_ls_structure_factor_coef Fsqd
_refine_ls_weighting_details 'calc w = 1/[\s^2^(Fo^2^)+(0.0512P)^2^+0.2669P] where P=(Fo^2^+2Fc^2^)/3'
_refine_ls_weighting_scheme calc
_refine_ls_wR_factor_gt 0.093
_refine_ls_wR_factor_ref 0.104
_reflns_number_gt 2080
_reflns_number_total 2860
_reflns_threshold_expression I>2\s(I)
_cod_data_source_file tk2092.cif
_cod_data_source_block I
_cod_original_sg_symbol_H-M 'P 21/c'
_cod_database_code 2211638
_cod_database_fobs_code 2211638

loop_
_symmetry_equiv_pos_as_xyz
'x, y, z'
'-x, y+1/2, -z+1/2'
'-x, -y, -z'
'x, -y-1/2, z-1/2'

loop_
_atom_site_type_symbol
_atom_site_label
_atom_site_fract_x
_atom_site_fract_y
_atom_site_fract_z
_atom_site_U_iso_or_equiv
_atom_site_adp_type
_atom_site_calc_flag
_atom_site_refinement_flags
_atom_site_occupancy
Cl Cl1 0.49521(6) 0.71604(5) 0.02155(3) 0.03145(16) Uani d . 1
O O1 0.99081(14) 1.13592(13) 0.17585(7) 0.0217(3) Uani d . 1
N N1 1.25115(18) 1.08117(17) 0.18770(9) 0.0248(4) Uani d . 1
N N2 0.83072(17) 0.95762(15) 0.28097(8) 0.0189(3) Uani d . 1
N N3 0.99236(17) 0.97728(16) 0.41237(8) 0.0187(3) Uani d . 1
C C1 0.6392(2) 0.8438(2) 0.06698(11) 0.0224(4) Uani d . 1
C C2 0.7095(2) 0.9313(2) 0.01586(11) 0.0252(4) Uani d . 1
H H2 0.6777 0.9260 -0.0437 0.030 Uiso calc R 1
C C3 0.8281(2) 1.0276(2) 0.05378(11) 0.0239(4) Uani d . 1
H H3 0.8784 1.0894 0.0200 0.029 Uiso calc R 1
C C4 0.8735(2) 1.03400(19) 0.14064(10) 0.0201(4) Uani d . 1
C C5 0.8019(2) 0.94623(19) 0.19280(10) 0.0185(4) Uani d . 1
C C6 0.6819(2) 0.84989(19) 0.15396(10) 0.0196(4) Uani d . 1
H H6 0.6299 0.7888 0.1872 0.024 Uiso calc R 1
C C7 1.1243(2) 1.06428(18) 0.21942(10) 0.0193(4) Uani d . 1
C C8 1.1177(2) 0.98549(18) 0.29244(10) 0.0177(4) Uani d . 1
C C9 1.2552(2) 0.91402(19) 0.33230(10) 0.0218(4) Uani d . 1
H H9 1.2563 0.8553 0.3810 0.026 Uiso calc R 1
C C10 1.3907(2) 0.9289(2) 0.30051(11) 0.0268(4) Uani d . 1
H H10 1.4858 0.8812 0.3267 0.032 Uiso calc R 1
C C11 1.3827(2) 1.0154(2) 0.22958(12) 0.0281(4) Uani d . 1
H H11 1.4765 1.0292 0.2092 0.034 Uiso calc R 1
C C12 0.9706(2) 0.97694(18) 0.32529(10) 0.0172(4) Uani d . 1
C C13 0.8552(2) 0.9442(2) 0.44828(10) 0.0213(4) Uani d . 1
H H13A 0.7958 0.8599 0.4178 0.026 Uiso calc R 1
H H13B 0.7847 1.0317 0.4424 0.026 Uiso calc R 1
C C14 1.0901(2) 1.09491(19) 0.45951(10) 0.0206(4) Uani d . 1
H H14A 1.0290 1.1885 0.4546 0.025 Uiso calc R 1
H H14B 1.1831 1.1118 0.4344 0.025 Uiso calc R 1

loop_
_atom_site_aniso_label
_atom_site_aniso_U_11
_atom_site_aniso_U_22
_atom_site_aniso_U_33
_atom_site_aniso_U_12
_atom_site_aniso_U_13
_atom_site_aniso_U_23
Cl1 0.0278(3) 0.0355(3) 0.0253(3) 0.0012(2) -0.00746(18) -0.0094(2)
O1 0.0221(7) 0.0207(6) 0.0210(6) 0.0020(5) 0.0016(5) 0.0038(5)
N1 0.0267(9) 0.0292(9) 0.0204(8) 0.0032(7) 0.0095(6) 0.0005(6)
N2 0.0207(8) 0.0216(8) 0.0138(7) 0.0003(6) 0.0023(6) -0.0020(6)
N3 0.0202(8) 0.0238(8) 0.0124(7) -0.0070(6) 0.0041(6) -0.0030(6)
C1 0.0202(9) 0.0244(9) 0.0197(9) 0.0065(7) -0.0027(7) -0.0040(7)
C2 0.0288(10) 0.0303(10) 0.0139(8) 0.0108(8) -0.0012(7) -0.0010(7)
C3 0.0262(10) 0.0282(10) 0.0175(9) 0.0086(8) 0.0051(7) 0.0050(7)
C4 0.0206(9) 0.0195(9) 0.0193(9) 0.0061(7) 0.0024(7) 0.0003(7)
C5 0.0193(9) 0.0211(9) 0.0151(8) 0.0060(7) 0.0032(7) -0.0005(7)
C6 0.0188(9) 0.0223(9) 0.0172(8) 0.0030(7) 0.0023(7) -0.0016(7)
C7 0.0214(9) 0.0198(9) 0.0162(8) 0.0019(7) 0.0030(7) -0.0034(7)
C8 0.0207(9) 0.0182(8) 0.0138(8) -0.0007(7) 0.0027(7) -0.0029(7)
C9 0.0245(10) 0.0246(9) 0.0150(8) -0.0004(7) 0.0012(7) 0.0008(7)
C10 0.0228(10) 0.0332(11) 0.0233(9) 0.0058(8) 0.0022(8) -0.0018(8)
C11 0.0234(10) 0.0352(11) 0.0281(10) 0.0037(8) 0.0108(8) -0.0006(8)
C12 0.0223(9) 0.0157(8) 0.0139(8) -0.0007(7) 0.0045(7) -0.0006(7)
C13 0.0201(9) 0.0286(10) 0.0150(8) -0.0075(7) 0.0033(7) -0.0030(7)
C14 0.0232(9) 0.0242(9) 0.0149(8) -0.0084(7) 0.0055(7) -0.0042(7)

loop_
_atom_type_symbol
_atom_type_description
_atom_type_scat_dispersion_real
_atom_type_scat_dispersion_imag
_atom_type_scat_source
C C 0.0033 0.0016 'International Tables Vol C Tables 4.2.6.8 and 6.1.1.4'
H H 0.0000 0.0000 'International Tables Vol C Tables 4.2.6.8 and 6.1.1.4'
N N 0.0061 0.0033 'International Tables Vol C Tables 4.2.6.8 and 6.1.1.4'
O O 0.0106 0.0060 'International Tables Vol C Tables 4.2.6.8 and 6.1.1.4'
Cl Cl 0.1484 0.1585 'International Tables Vol C Tables 4.2.6.8 and 6.1.1.4'

loop_
_geom_angle_atom_site_label_1
_geom_angle_atom_site_label_2
_geom_angle_atom_site_label_3
_geom_angle_site_symmetry_1
_geom_angle_site_symmetry_3
_geom_angle
C7 O1 C4 . . 111.35(12)
C7 N1 C11 . . 116.40(15)
C12 N2 C5 . . 121.72(14)
C12 N3 C13 . . 117.23(13)
C12 N3 C14 . . 118.29(13)
C13 N3 C14 . . 111.68(13)
C2 C1 C6 . . 122.32(17)
C2 C1 Cl1 . . 119.41(13)
C6 C1 Cl1 . . 118.24(14)
C1 C2 C3 . . 118.12(16)
C1 C2 H2 . . 120.9
C3 C2 H2 . . 120.9
C4 C3 C2 . . 120.34(17)
C4 C3 H3 . . 119.8
C2 C3 H3 . . 119.8
C3 C4 C5 . . 121.78(17)
C3 C4 O1 . . 118.11(16)
C5 C4 O1 . . 120.07(14)
C4 C5 C6 . . 117.45(15)
C4 C5 N2 . . 124.77(16)
C6 C5 N2 . . 117.49(15)
C1 C6 C5 . . 119.98(16)
C1 C6 H6 . . 120.0
C5 C6 H6 . . 120.0
N1 C7 O1 . . 115.18(15)
N1 C7 C8 . . 125.28(16)
O1 C7 C8 . . 119.51(15)
C9 C8 C7 . . 116.56(16)
C9 C8 C12 . . 121.88(15)
C7 C8 C12 . . 121.56(15)
C10 C9 C8 . . 119.66(16)
C10 C9 H9 . . 120.2
C8 C9 H9 . . 120.2
C11 C10 C9 . . 117.85(17)
C11 C10 H10 . . 121.1
C9 C10 H10 . . 121.1
N1 C11 C10 . . 124.14(17)
N1 C11 H11 . . 117.9
C10 C11 H11 . . 117.9
N2 C12 N3 . . 118.79(15)
N2 C12 C8 . . 126.01(14)
N3 C12 C8 . . 114.94(14)
N3 C13 C14 . 3_776 109.18(14)
N3 C13 H13A . . 109.8
C14 C13 H13A 3_776 . 109.8
N3 C13 H13B . . 109.8
C14 C13 H13B 3_776 . 109.8
H13A C13 H13B . . 108.3
N3 C14 C13 . 3_776 112.08(14)
N3 C14 H14A . . 109.2
C13 C14 H14A 3_776 . 109.2
N3 C14 H14B . . 109.2
C13 C14 H14B 3_776 . 109.2
H14A C14 H14B . . 107.9

loop_
_geom_bond_atom_site_label_1
_geom_bond_atom_site_label_2
_geom_bond_site_symmetry_2
_geom_bond_distance
Cl1 C1 . 1.745(2)
O1 C7 . 1.386(2)
O1 C4 . 1.401(2)
N1 C7 . 1.320(2)
N1 C11 . 1.340(2)
N2 C12 . 1.289(2)
N2 C5 . 1.406(2)
N3 C12 . 1.388(2)
N3 C13 . 1.464(2)
N3 C14 . 1.469(2)
C1 C2 . 1.378(3)
C1 C6 . 1.386(2)
C2 C3 . 1.388(3)
C2 H2 . 0.9500
C3 C4 . 1.385(2)
C3 H3 . 0.9500
C4 C5 . 1.397(2)
C5 C6 . 1.401(2)
C6 H6 . 0.9500
C7 C8 . 1.394(2)
C8 C9 . 1.392(2)
C8 C12 . 1.488(2)
C9 C10 . 1.389(3)
C9 H9 . 0.9500
C10 C11 . 1.381(3)
C10 H10 . 0.9500
C11 H11 . 0.9500
C13 C14 3_776 1.516(2)
C13 H13A . 0.9900
C13 H13B . 0.9900
C14 C13 3_776 1.516(2)
C14 H14A . 0.9900
C14 H14B . 0.9900
